data_4022133
loop_
_publ_author_name
'Albrecht Berkessel'
'Katrin Roland'
'Michael Schr\"oder'
'J\"org M. Neud\"orfl'
'Johann Lex'

_publ_section_title
;
 Enantiomerically Pure Isophorone Diamine
 [3-(Aminomethyl)-3,5,5-trimethylcyclohexylamine]: A Chiral
 1,4-Diamine Building Block Made Available on Large Scale
;
_journal_name_full 'Journal of Organic Chemistry'
_journal_page_first 9312
_journal_page_last 9318
_journal_paper_doi 10.1021/jo0613737
_journal_volume 71
_journal_year 2006
_chemical_formula_sum 'C20 H38 N2 O4'
_chemical_formula_weight 370.52
_chemical_name_systematic
; 
 ? 
;
_space_group_IT_number 61
_symmetry_cell_setting orthorhombic
_symmetry_space_group_name_Hall '-P 2bc 2ac'
_symmetry_space_group_name_H-M 'P c a b'
_atom_sites_solution_hydrogens geom
_atom_sites_solution_primary direct
_atom_sites_solution_secondary difmap
_audit_creation_method SHELXL-97
_cell_angle_alpha 90.00
_cell_angle_beta 90.00
_cell_angle_gamma 90.00
_cell_formula_units_Z 8
_cell_length_a 10.1031(7)
_cell_length_b 11.3618(7)
_cell_length_c 40.919(4)
_cell_measurement_reflns_used 15129
_cell_measurement_temperature 293(2)
_cell_measurement_theta_max 25.00
_cell_measurement_theta_min 2.05
_cell_volume 4697.1(6)
_computing_cell_refinement 'Nonius DENZO'
_computing_data_collection 'Nonius COLLECT'
_computing_data_reduction 'Nonius DENZO'
_computing_molecular_graphics 'SCHAKAL99 (E. Keller 1999)'
_computing_publication_material 'PLATON (A. L. Spek 1980-2004)'
_computing_structure_refinement 'SHELXL-97 (Sheldrick, 1997)'
_computing_structure_solution 'SHELXS-97 (Sheldrick, 1997)'
_diffrn_ambient_temperature 293(2)
_diffrn_measured_fraction_theta_full 0.970
_diffrn_measured_fraction_theta_max 0.970
_diffrn_measurement_device_type 'Nonius KappaCCD'
_diffrn_measurement_method Phi/Omega-Scans
_diffrn_radiation_monochromator graphite
_diffrn_radiation_source 'fine-focus sealed tube'
_diffrn_radiation_type MoK\a
_diffrn_radiation_wavelength 0.71073
_diffrn_reflns_av_R_equivalents 0.1202
_diffrn_reflns_av_sigmaI/netI 0.1358
_diffrn_reflns_limit_h_max 12
_diffrn_reflns_limit_h_min -9
_diffrn_reflns_limit_k_max 12
_diffrn_reflns_limit_k_min -13
_diffrn_reflns_limit_l_max 48
_diffrn_reflns_limit_l_min -48
_diffrn_reflns_number 15129
_diffrn_reflns_theta_full 25.00
_diffrn_reflns_theta_max 25.00
_diffrn_reflns_theta_min 2.05
_exptl_absorpt_coefficient_mu 0.072
_exptl_absorpt_correction_type none
_exptl_crystal_colour colourless
_exptl_crystal_density_diffrn 1.048
_exptl_crystal_density_method 'not measured'
_exptl_crystal_description plate
_exptl_crystal_F_000 1632
_exptl_crystal_size_max 0.1
_exptl_crystal_size_mid 0.05
_exptl_crystal_size_min 0.05
_refine_diff_density_max 0.190
_refine_diff_density_min -0.199
_refine_diff_density_rms 0.042
_refine_ls_extinction_coef 0.0036(6)
_refine_ls_extinction_expression Fc^*^=kFc[1+0.001xFc^2^\l^3^/sin(2\q)]^-1/4^
_refine_ls_extinction_method SHELXL
_refine_ls_goodness_of_fit_ref 1.000
_refine_ls_hydrogen_treatment mixed
_refine_ls_matrix_type full
_refine_ls_number_parameters 280
_refine_ls_number_reflns 4002
_refine_ls_number_restraints 0
_refine_ls_restrained_S_all 1.000
_refine_ls_R_factor_all 0.2190
_refine_ls_R_factor_gt 0.0751
_refine_ls_shift/su_max 0.014
_refine_ls_shift/su_mean 0.001
_refine_ls_structure_factor_coef Fsqd
_refine_ls_weighting_details 'calc w=1/[\s^2^(Fo^2^)+(0.0860P)^2^+0.0000P] where P=(Fo^2^+2Fc^2^)/3'
_refine_ls_weighting_scheme calc
_refine_ls_wR_factor_gt 0.1474
_refine_ls_wR_factor_ref 0.2073
_reflns_number_gt 1474
_reflns_number_total 4002
_reflns_threshold_expression >2sigma(I)
_cod_data_source_file jo0613737si20060706_124033.cif
_cod_database_code 4022133

loop_
_symmetry_equiv_pos_as_xyz
'x, y, z'
'-x, -y+1/2, z+1/2'
'-x+1/2, y+1/2, -z'
'x+1/2, -y, -z+1/2'
'-x, -y, -z'
'x, y-1/2, -z-1/2'
'x-1/2, -y-1/2, z'
'-x-1/2, y, z-1/2'

loop_
_atom_site_label
_atom_site_type_symbol
_atom_site_fract_x
_atom_site_fract_y
_atom_site_fract_z
_atom_site_U_iso_or_equiv
_atom_site_adp_type
_atom_site_occupancy
_atom_site_symmetry_multiplicity
_atom_site_calc_flag
_atom_site_refinement_flags
O1 O 0.4086(2) 0.8154(2) 0.00533(7) 0.0650(9) Uani 1 1 d .
O3 O 0.6249(3) 0.7196(3) 0.21437(7) 0.0751(10) Uani 1 1 d .
O4 O 0.4686(3) 0.6677(3) 0.25175(8) 0.0773(10) Uani 1 1 d .
O6 O 0.2492(2) 0.7334(2) 0.03745(6) 0.0604(9) Uani 1 1 d .
N7 N 0.4659(4) 0.7112(3) 0.04907(9) 0.0589(11) Uani 1 1 d .
N12 N 0.4064(4) 0.7183(3) 0.20205(9) 0.0657(11) Uani 1 1 d .
C2 C 0.4465(4) 0.6453(4) 0.07989(10) 0.0512(11) Uani 1 1 d .
H5 H 0.3619 0.6038 0.0767 0.072(13) Uiso 1 1 d R
C5 C 0.5592(4) 0.4946(4) 0.11715(11) 0.0582(12) Uani 1 1 d .
C8 C 0.4297(4) 0.7293(4) 0.10857(10) 0.0548(12) Uani 1 1 d .
H1 H 0.5051 0.7828 0.1089 0.067(13) Uiso 1 1 d R
H2 H 0.3457 0.7835 0.1054 0.062(11) Uiso 1 1 d R
C9 C 0.4127(3) 0.6658(4) 0.14163(10) 0.0510(11) Uani 1 1 d .
C10 C 0.5650(4) 0.5652(4) 0.08497(11) 0.0622(13) Uani 1 1 d .
H10A H 0.5706 0.5107 0.0668 0.099(17) Uiso 1 1 d R
H10B H 0.6450 0.6125 0.0849 0.058(12) Uiso 1 1 d R
C11 C 0.5267(4) 0.5776(4) 0.14591(11) 0.0584(12) Uani 1 1 d .
H4 H 0.6037 0.6145 0.1513 0.054(12) Uiso 1 1 d R
H8 H 0.5069 0.5308 0.1650 0.072(14) Uiso 1 1 d R
C13 C 0.4225(5) 0.7600(4) 0.16849(10) 0.0644(13) Uani 1 1 d .
H6 H 0.5009 0.8065 0.1692 0.081(16) Uiso 1 1 d R
H10 H 0.3665 0.8117 0.1654 0.040(13) Uiso 1 1 d R
C14 C 0.3643(4) 0.7526(3) 0.03125(10) 0.0487(11) Uani 1 1 d .
C15 C 0.3184(4) 0.8601(4) -0.02035(10) 0.0555(11) Uani 1 1 d .
C16 C 0.5600(5) 0.6274(5) 0.27700(12) 0.0773(14) Uani 1 1 d .
C17 C 0.4128(5) 0.9207(6) -0.04372(13) 0.0931(17) Uani 1 1 d .
H17A H 0.4774 0.8654 -0.0514 0.18(3) Uiso 1 1 d R
H17B H 0.3638 0.9514 -0.0619 0.119(19) Uiso 1 1 d R
H17C H 0.4567 0.9841 -0.0326 0.15(3) Uiso 1 1 d R
C18 C 0.2750(4) 0.6071(5) 0.14422(13) 0.0775(15) Uani 1 1 d .
H18A H 0.2637 0.5538 0.1262 0.11(2) Uiso 1 1 d R
H18B H 0.2687 0.5643 0.1644 0.18(3) Uiso 1 1 d R
H18C H 0.2073 0.6663 0.1435 0.15(2) Uiso 1 1 d R
C19 C 0.5109(5) 0.7031(4) 0.22170(12) 0.0619(13) Uani 1 1 d .
C20 C 0.2209(6) 0.9453(5) -0.00577(15) 0.1047(19) Uani 1 1 d .
H20A H 0.2675 1.0069 0.0055 0.24(5) Uiso 1 1 d R
H20B H 0.1676 0.9789 -0.0228 0.17(3) Uiso 1 1 d R
H20C H 0.1652 0.9042 0.0094 0.17(3) Uiso 1 1 d R
C21 C 0.2523(7) 0.7557(5) -0.03655(14) 0.1019(19) Uani 1 1 d .
H21A H 0.1928 0.7190 -0.0214 0.16(3) Uiso 1 1 d R
H21B H 0.2038 0.7821 -0.0553 0.12(2) Uiso 1 1 d R
H21C H 0.3183 0.6999 -0.0432 0.18(4) Uiso 1 1 d R
C22 C 0.6961(5) 0.4393(5) 0.12368(13) 0.0865(16) Uani 1 1 d .
H22A H 0.6922 0.3930 0.1433 0.100(18) Uiso 1 1 d R
H22B H 0.7203 0.3898 0.1056 0.12(2) Uiso 1 1 d R
H22C H 0.7610 0.5004 0.1262 0.13(3) Uiso 1 1 d R
C23 C 0.4598(5) 0.3923(5) 0.11394(15) 0.0889(16) Uani 1 1 d .
H23A H 0.3762 0.4231 0.1068 0.061(13) Uiso 1 1 d R
H23B H 0.4916 0.3361 0.0983 0.17(3) Uiso 1 1 d R
H23C H 0.4489 0.3547 0.1348 0.13(2) Uiso 1 1 d R
C24 C 0.4686(7) 0.5874(8) 0.30408(15) 0.121(2) Uani 1 1 d .
H24A H 0.4188 0.6533 0.3122 0.21(5) Uiso 1 1 d R
H24B H 0.4090 0.5285 0.2960 0.21(4) Uiso 1 1 d R
H24C H 0.5209 0.5549 0.3215 0.14(2) Uiso 1 1 d R
C26 C 0.6421(9) 0.7285(9) 0.28828(16) 0.148(3) Uani 1 1 d .
H26A H 0.6924 0.7051 0.3071 0.17(3) Uiso 1 1 d R
H26B H 0.7013 0.7522 0.2712 0.20(3) Uiso 1 1 d R
H26C H 0.5854 0.7931 0.2940 0.24(6) Uiso 1 1 d R
C27 C 0.6401(12) 0.5269(9) 0.2644(2) 0.194(4) Uani 1 1 d .
H27A H 0.6861 0.4902 0.2822 0.26(4) Uiso 1 1 d R
H27B H 0.5833 0.4703 0.2541 0.32(8) Uiso 1 1 d R
H27C H 0.7032 0.5559 0.2488 0.18(3) Uiso 1 1 d R
H1A H 0.535(4) 0.733(3) 0.0442(10) 0.063(16) Uiso 1 1 d .
H2A H 0.332(5) 0.713(4) 0.2109(11) 0.11(2) Uiso 1 1 d .

loop_
_atom_site_aniso_label
_atom_site_aniso_U_11
_atom_site_aniso_U_22
_atom_site_aniso_U_33
_atom_site_aniso_U_23
_atom_site_aniso_U_13
_atom_site_aniso_U_12
O1 0.0481(16) 0.087(2) 0.059(2) 0.0194(17) -0.0042(14) -0.0071(14)
O3 0.0496(19) 0.109(3) 0.067(2) 0.0031(17) -0.0005(15) 0.0016(17)
O4 0.0663(18) 0.109(3) 0.057(2) 0.0147(19) 0.0008(17) -0.0065(18)
O6 0.0433(18) 0.069(2) 0.069(2) 0.0097(14) 0.0028(14) -0.0015(15)
N7 0.037(2) 0.085(3) 0.055(3) 0.013(2) -0.004(2) -0.007(2)
N12 0.052(3) 0.101(3) 0.044(3) 0.001(2) 0.005(2) 0.005(2)
C2 0.043(3) 0.066(3) 0.045(3) 0.009(2) -0.0011(19) 0.002(2)
C5 0.064(3) 0.057(3) 0.053(3) -0.004(2) -0.005(2) 0.003(3)
C8 0.051(3) 0.060(3) 0.054(3) 0.005(2) 0.001(2) 0.010(3)
C9 0.049(3) 0.062(3) 0.042(3) 0.000(2) 0.0029(18) 0.002(2)
C10 0.058(3) 0.076(3) 0.052(3) 0.007(3) -0.005(2) 0.006(3)
C11 0.053(3) 0.066(3) 0.056(3) 0.007(3) -0.005(2) -0.001(3)
C13 0.063(3) 0.076(3) 0.054(3) -0.004(3) 0.001(2) 0.011(3)
C14 0.047(3) 0.058(3) 0.041(3) 0.001(2) 0.003(2) -0.003(2)
C15 0.059(3) 0.066(3) 0.042(3) 0.014(2) -0.009(2) 0.007(3)
C16 0.079(3) 0.093(4) 0.059(4) 0.013(3) -0.003(3) 0.006(3)
C17 0.083(3) 0.126(5) 0.070(4) 0.042(4) 0.000(3) -0.006(5)
C18 0.054(3) 0.105(4) 0.074(4) -0.002(4) 0.002(2) -0.014(3)
C19 0.054(3) 0.073(4) 0.059(3) -0.002(3) 0.002(3) 0.001(3)
C20 0.116(4) 0.085(4) 0.113(5) 0.032(4) 0.030(4) 0.043(4)
C21 0.136(5) 0.089(4) 0.080(5) 0.006(4) -0.042(4) -0.029(5)
C22 0.095(4) 0.086(4) 0.079(5) 0.000(4) -0.014(3) 0.035(4)
C23 0.107(4) 0.077(4) 0.083(5) 0.001(4) -0.017(3) -0.010(4)
C24 0.125(4) 0.162(7) 0.077(5) 0.053(5) -0.003(4) -0.022(7)
C26 0.170(7) 0.206(8) 0.068(5) 0.018(5) -0.038(5) -0.086(8)
C27 0.274(10) 0.173(7) 0.134(7) 0.042(7) 0.051(9) 0.154(9)

loop_
_atom_type_symbol
_atom_type_description
_atom_type_scat_dispersion_real
_atom_type_scat_dispersion_imag
_atom_type_scat_source
C C 0.0033 0.0016 'International Tables Vol C Tables 4.2.6.8 and 6.1.1.4'
H H 0.0000 0.0000 'International Tables Vol C Tables 4.2.6.8 and 6.1.1.4'
N N 0.0061 0.0033 'International Tables Vol C Tables 4.2.6.8 and 6.1.1.4'
O O 0.0106 0.0060 'International Tables Vol C Tables 4.2.6.8 and 6.1.1.4'

loop_
_geom_angle_atom_site_label_1
_geom_angle_atom_site_label_2
_geom_angle_atom_site_label_3
_geom_angle
C14 O1 C15 122.2(3)
C19 O4 C16 122.2(3)
C14 N7 C2 122.6(4)
C19 N12 C13 121.2(4)
N7 C2 C10 108.4(3)
N7 C2 C8 110.8(3)
C10 C2 C8 111.0(3)
C23 C5 C10 110.1(4)
C23 C5 C11 112.8(4)
C10 C5 C11 110.0(4)
C23 C5 C22 107.0(4)
C10 C5 C22 109.0(4)
C11 C5 C22 107.9(4)
C2 C8 C9 113.3(3)
C13 C9 C11 108.9(3)
C13 C9 C8 107.1(3)
C11 C9 C8 108.7(3)
C13 C9 C18 108.0(4)
C11 C9 C18 112.6(4)
C8 C9 C18 111.3(3)
C2 C10 C5 113.5(3)
C9 C11 C5 118.1(3)
N12 C13 C9 116.0(4)
O6 C14 N7 123.8(4)
O6 C14 O1 125.3(4)
N7 C14 O1 110.9(4)
O1 C15 C20 110.0(4)
O1 C15 C21 108.2(4)
C20 C15 C21 112.9(5)
O1 C15 C17 102.5(3)
C20 C15 C17 111.7(4)
C21 C15 C17 110.9(5)
O4 C16 C26 109.3(5)
O4 C16 C27 109.8(5)
C26 C16 C27 113.2(8)
O4 C16 C24 103.1(4)
C26 C16 C24 110.1(6)
C27 C16 C24 110.8(6)
O3 C19 N12 125.8(5)
O3 C19 O4 124.8(4)
N12 C19 O4 109.4(4)

loop_
_geom_bond_atom_site_label_1
_geom_bond_atom_site_label_2
_geom_bond_distance
O1 C14 1.354(4)
O1 C15 1.481(4)
O3 C19 1.204(5)
O4 C19 1.363(5)
O4 C16 1.459(5)
O6 C14 1.210(4)
N7 C14 1.344(5)
N7 C2 1.480(5)
N12 C19 1.339(6)
N12 C13 1.462(5)
C2 C10 1.518(5)
C2 C8 1.521(5)
C5 C23 1.542(5)
C5 C10 1.543(5)
C5 C11 1.543(5)
C5 C22 1.543(5)
C8 C9 1.543(5)
C9 C13 1.537(5)
C9 C11 1.537(5)
C9 C18 1.546(5)
C15 C20 1.504(5)
C15 C21 1.515(5)
C15 C17 1.516(5)
C16 C26 1.490(7)
C16 C27 1.492(7)
C16 C24 1.512(6)
